data_2237557
loop_
_publ_author_name
'Sharmila, P.'
'Suresh Kumar, C.'
'Ananth, Karthik'
'Narasimhan, S.'
'Aravindhan, S.'

_publ_section_title
;
 Diethyl
 2,6-dimethyl-4-[4-(3-phenylacryloyloxy)phenyl]-1,4-dihydropyridine-3,5-dicarboxylate
 hemihydrate
;
_journal_coeditor_code SU2546
_journal_issue 3
_journal_name_full 'Acta Crystallographica Section E'
_journal_page_first o389
_journal_paper_doi 10.1107/S1600536813004108
_journal_volume 69
_journal_year 2013
_chemical_formula_iupac 'C28 H29 N O6, 0.5H2 O'
_chemical_formula_moiety 'C28 H29 N O6, 0.5(H2 O)'
_chemical_formula_sum 'C28 H30 N O6.5'
_chemical_formula_weight 484.53
_chemical_name_systematic
'Diethyl 2,6-dimethyl-4-[4-(3-phenylacryloyloxy)phenyl]-1,4-dihydropyridine-3,5-dicarboxylate hemihydrate'
_space_group_IT_number 15
_symmetry_cell_setting monoclinic
_symmetry_space_group_name_Hall '-C 2yc'
_symmetry_space_group_name_H-M 'C 1 2/c 1'
_atom_sites_solution_hydrogens geom
_atom_sites_solution_primary direct
_atom_sites_solution_secondary difmap
_audit_creation_method SHELXL-97
_cell_angle_alpha 90.00
_cell_angle_beta 92.235(2)
_cell_angle_gamma 90.00
_cell_formula_units_Z 8
_cell_length_a 25.4905(11)
_cell_length_b 8.6166(4)
_cell_length_c 23.2902(10)
_cell_measurement_reflns_used 8834
_cell_measurement_temperature 293(2)
_cell_measurement_theta_max 31.20
_cell_measurement_theta_min 2.05
_cell_volume 5111.6(4)
_computing_cell_refinement 'APEX2 and SAINT (Bruker, 2004)'
_computing_data_collection 'APEX2 (Bruker, 2004)'
_computing_data_reduction 'SAINT and XPREP (Bruker, 2004)'
_computing_molecular_graphics '<i>ORTEP-3 for Windows</i> (Farrugia, 2012)'
_computing_publication_material '<i>PLATON</i> (Spek, 2009)'
_computing_structure_refinement '<i>SHELXL97</i> (Sheldrick, 2008)'
_computing_structure_solution '<i>SHELXS97</i> (Sheldrick, 2008)'
_diffrn_ambient_temperature 293(2)
_diffrn_measured_fraction_theta_full 1.000
_diffrn_measured_fraction_theta_max 1.000
_diffrn_measurement_device_type 'Bruker Kappa APEXII CCD'
_diffrn_measurement_method '\w and \f scan'
_diffrn_radiation_monochromator graphite
_diffrn_radiation_source 'fine-focus sealed tube'
_diffrn_radiation_type MoK\a
_diffrn_radiation_wavelength 0.71073
_diffrn_reflns_av_R_equivalents 0.0267
_diffrn_reflns_av_sigmaI/netI 0.0236
_diffrn_reflns_limit_h_max 21
_diffrn_reflns_limit_h_min -31
_diffrn_reflns_limit_k_max 10
_diffrn_reflns_limit_k_min -10
_diffrn_reflns_limit_l_max 27
_diffrn_reflns_limit_l_min -28
_diffrn_reflns_number 24059
_diffrn_reflns_theta_full 26.00
_diffrn_reflns_theta_max 26.00
_diffrn_reflns_theta_min 2.32
_diffrn_standards_decay_% 0
_exptl_absorpt_coefficient_mu 0.089
_exptl_absorpt_correction_T_max 0.9831
_exptl_absorpt_correction_T_min 0.9790
_exptl_absorpt_correction_type multi-scan
_exptl_absorpt_process_details '(SADABS; Bruker 2004)'
_exptl_crystal_colour colourless
_exptl_crystal_density_diffrn 1.259
_exptl_crystal_density_method 'not measured'
_exptl_crystal_description block
_exptl_crystal_F_000 2056
_exptl_crystal_size_max 0.25
_exptl_crystal_size_mid 0.20
_exptl_crystal_size_min 0.20
_refine_diff_density_max 0.180
_refine_diff_density_min -0.309
_refine_ls_extinction_method none
_refine_ls_goodness_of_fit_ref 1.090
_refine_ls_hydrogen_treatment mixed
_refine_ls_matrix_type full
_refine_ls_number_parameters 344
_refine_ls_number_reflns 5036
_refine_ls_number_restraints 2
_refine_ls_restrained_S_all 1.092
_refine_ls_R_factor_all 0.0782
_refine_ls_R_factor_gt 0.0481
_refine_ls_shift/su_max 0.008
_refine_ls_shift/su_mean 0.002
_refine_ls_structure_factor_coef Fsqd
_refine_ls_weighting_details 'calc w=1/[\s^2^(Fo^2^)+(0.0654P)^2^+1.6916P] where P=(Fo^2^+2Fc^2^)/3'
_refine_ls_weighting_scheme calc
_refine_ls_wR_factor_gt 0.1340
_refine_ls_wR_factor_ref 0.1462
_reflns_number_gt 3271
_reflns_number_total 5036
_reflns_threshold_expression I>2sigma(I)
_cod_data_source_file su2546.cif
_cod_data_source_block I
_cod_original_sg_symbol_H-M 'C 2/c'
_cod_original_formula_sum 'C28 H30 N O6.50'
_cod_database_code 2237557
_cod_database_fobs_code 2237557

loop_
_symmetry_equiv_pos_site_id
_symmetry_equiv_pos_as_xyz
1 x,y,z
2 -x,y,1/2-z
3 -x,-y,-z
4 x,-y,1/2+z
5 1/2+x,1/2+y,z
6 1/2-x,1/2+y,1/2-z
7 1/2-x,1/2-y,-z
8 1/2+x,1/2-y,1/2+z

loop_
_atom_site_aniso_label
_atom_site_aniso_U_11
_atom_site_aniso_U_22
_atom_site_aniso_U_33
_atom_site_aniso_U_12
_atom_site_aniso_U_13
_atom_site_aniso_U_23
O1 0.0591(9) 0.1313(14) 0.0581(8) 0.0294(9) -0.0094(7) -0.0096(8)
O2 0.0594(8) 0.1200(13) 0.0496(8) 0.0294(8) -0.0052(6) 0.0052(8)
O3 0.0572(9) 0.1244(14) 0.0903(11) -0.0163(9) 0.0193(8) -0.0238(10)
O4 0.0681(9) 0.0813(10) 0.0693(9) -0.0021(8) 0.0110(7) -0.0154(8)
O5 0.1437(17) 0.0679(11) 0.1328(17) -0.0098(12) 0.0121(14) -0.0171(11)
O6 0.0896(12) 0.0735(10) 0.1188(14) -0.0290(9) -0.0366(10) 0.0151(9)
N1 0.0445(8) 0.0724(11) 0.0672(10) -0.0046(8) 0.0017(7) -0.0069(8)
C1 0.0518(11) 0.0847(14) 0.0578(12) -0.0103(10) -0.0103(9) 0.0094(10)
C2 0.0859(17) 0.139(2) 0.0634(15) 0.0026(16) -0.0145(12) -0.0060(15)
C3 0.114(2) 0.151(3) 0.0594(15) -0.025(2) -0.0245(15) 0.0058(16)
C4 0.0914(19) 0.105(2) 0.095(2) -0.0268(16) -0.0439(16) 0.0313(16)
C5 0.0811(16) 0.0976(19) 0.102(2) 0.0023(14) -0.0309(14) 0.0253(16)
C6 0.0664(13) 0.0879(16) 0.0727(14) 0.0054(12) -0.0143(11) 0.0142(12)
C7 0.0486(10) 0.0906(15) 0.0586(12) 0.0048(10) -0.0059(9) 0.0010(10)
C8 0.0473(10) 0.0794(14) 0.0559(11) 0.0081(9) -0.0033(8) 0.0072(10)
C9 0.0471(10) 0.0817(14) 0.0516(11) 0.0034(10) -0.0039(8) 0.0038(10)
C10 0.0518(11) 0.0883(14) 0.0443(10) 0.0166(10) -0.0059(8) 0.0008(10)
C11 0.0454(11) 0.129(2) 0.0627(13) -0.0076(12) -0.0089(9) 0.0161(13)
C12 0.0529(11) 0.1111(18) 0.0601(12) -0.0177(11) -0.0072(9) 0.0241(12)
C13 0.0466(9) 0.0619(11) 0.0440(9) -0.0036(8) -0.0032(7) 0.0011(8)
C14 0.0469(9) 0.0667(12) 0.0481(10) -0.0043(8) -0.0025(8) 0.0009(9)
C15 0.0597(12) 0.0736(13) 0.0459(10) 0.0013(9) 0.0017(8) 0.0070(9)
C16 0.0486(10) 0.0658(12) 0.0450(9) -0.0115(9) -0.0052(7) 0.0077(8)
C17 0.0606(11) 0.0602(11) 0.0444(9) -0.0046(9) -0.0136(8) 0.0061(8)
C18 0.0618(12) 0.0621(12) 0.0501(10) 0.0050(9) -0.0097(8) 0.0007(9)
C19 0.0493(10) 0.0658(12) 0.0454(9) -0.0039(9) -0.0034(8) 0.0000(8)
C20 0.0476(10) 0.0656(12) 0.0393(9) -0.0069(8) -0.0048(7) 0.0035(8)
C21 0.0536(11) 0.0802(14) 0.0426(10) -0.0034(10) -0.0036(8) 0.0012(9)
C22 0.0838(15) 0.1019(18) 0.0666(13) 0.0154(14) 0.0085(11) -0.0132(13)
C23 0.135(2) 0.0873(18) 0.0831(17) 0.0083(17) 0.0029(16) -0.0220(14)
C24 0.0535(11) 0.0794(14) 0.0772(14) -0.0121(10) -0.0018(10) -0.0123(11)
C25 0.0754(15) 0.0865(17) 0.0900(16) 0.0186(12) -0.0045(12) -0.0134(13)
C26 0.0996(18) 0.0606(14) 0.0589(12) -0.0084(13) -0.0206(12) 0.0097(10)
C27A 0.083(4) 0.076(3) 0.113(4) -0.016(3) 0.000(2) -0.011(3)
C28A 0.098(3) 0.097(3) 0.136(4) -0.003(2) -0.044(3) -0.029(3)
C28B 0.098(3) 0.097(3) 0.136(4) -0.003(2) -0.044(3) -0.029(3)
C27B 0.076(7) 0.059(6) 0.081(7) -0.015(5) 0.003(5) -0.012(5)
O1W 0.179(8) 0.082(2) 0.175(8) 0.041(3) 0.095(6) 0.024(3)

loop_
_atom_site_type_symbol
_atom_site_label
_atom_site_fract_x
_atom_site_fract_y
_atom_site_fract_z
_atom_site_U_iso_or_equiv
_atom_site_thermal_displace_type
_atom_site_calc_flag
_atom_site_refinement_flags
_atom_site_occupancy
_atom_site_disorder_assembly
_atom_site_disorder_group
O O1 0.15295(6) 0.1181(2) 0.38244(6) 0.0831(6) Uani d . 1.000 . .
O O2 0.20401(5) 0.0099(2) 0.31780(6) 0.0765(6) Uani d . 1.000 . .
O O3 0.12749(6) 0.0181(2) 0.05234(7) 0.0902(7) Uani d . 1.000 . .
O O4 0.06211(5) -0.14990(17) 0.04359(6) 0.0727(5) Uani d . 1.000 . .
O O5 0.03119(9) 0.5972(2) 0.17358(9) 0.1146(9) Uani d . 1.000 . .
O O6 0.10758(7) 0.50789(18) 0.14631(8) 0.0950(7) Uani d D 1.000 . .
N N1 -0.03049(6) 0.1524(2) 0.13608(7) 0.0614(6) Uani d D 1.000 . .
C C1 0.26807(8) -0.0271(3) 0.51329(8) 0.0651(7) Uani d . 1.000 . .
C C2 0.26107(10) 0.0205(4) 0.56879(10) 0.0966(10) Uani d . 1.000 . .
C C3 0.29518(13) -0.0298(4) 0.61298(11) 0.1089(13) Uani d . 1.000 . .
C C4 0.33541(12) -0.1280(4) 0.60133(13) 0.0984(11) Uani d . 1.000 . .
C C5 0.34198(10) -0.1753(3) 0.54686(13) 0.0945(11) Uani d . 1.000 . .
C C6 0.30910(8) -0.1260(3) 0.50304(10) 0.0761(8) Uani d . 1.000 . .
C C7 0.23098(7) 0.0247(3) 0.46755(9) 0.0661(7) Uani d . 1.000 . .
C C8 0.23225(7) -0.0054(2) 0.41294(8) 0.0610(7) Uani d . 1.000 . .
C C9 0.19188(7) 0.0489(3) 0.37172(8) 0.0603(7) Uani d . 1.000 . .
C C10 0.17077(7) 0.0613(3) 0.27168(8) 0.0617(7) Uani d . 1.000 . .
C C11 0.19264(8) 0.1538(3) 0.23170(9) 0.0793(9) Uani d . 1.000 . .
C C12 0.16255(8) 0.1999(3) 0.18433(9) 0.0749(8) Uani d . 1.000 . .
C C13 0.11058(6) 0.1577(2) 0.17750(7) 0.0510(6) Uani d . 1.000 . .
C C14 0.09000(7) 0.0638(2) 0.21843(7) 0.0540(6) Uani d . 1.000 . .
C C15 0.12003(7) 0.0140(2) 0.26555(8) 0.0597(7) Uani d . 1.000 . .
C C16 0.07650(7) 0.2137(2) 0.12629(7) 0.0533(6) Uani d . 1.000 A .
C C17 0.03766(7) 0.3350(2) 0.14437(7) 0.0555(6) Uani d . 1.000 . .
C C18 -0.01294(8) 0.2973(2) 0.15185(8) 0.0583(7) Uani d . 1.000 A .
C C19 -0.00213(7) 0.0484(2) 0.10495(7) 0.0536(6) Uani d . 1.000 A .
C C20 0.04903(7) 0.0777(2) 0.09681(7) 0.0510(6) Uani d . 1.000 . .
C C21 0.08341(8) -0.0176(3) 0.06266(7) 0.0589(7) Uani d . 1.000 A .
C C22 0.09348(9) -0.2500(3) 0.00904(10) 0.0840(9) Uani d . 1.000 . .
C C23 0.06010(12) -0.3865(3) -0.00605(12) 0.1018(11) Uani d . 1.000 . .
C C24 -0.03430(8) -0.0877(3) 0.08445(9) 0.0702(8) Uani d . 1.000 . .
C C25 -0.05506(9) 0.3959(3) 0.17583(11) 0.0842(9) Uani d . 1.000 . .
C C26 0.05650(11) 0.4907(3) 0.15686(9) 0.0737(9) Uani d . 1.000 A .
C C27A 0.1365(2) 0.6471(6) 0.1590(2) 0.091(2) Uani d P 0.716(5) A 1
C C28A 0.15865(17) 0.6335(5) 0.2190(2) 0.1116(19) Uani d P 0.716(5) A 1
C C28B 0.1719(5) 0.6871(14) 0.1717(6) 0.1116(19) Uani d P 0.284(5) A 2
C C27B 0.1144(5) 0.6777(12) 0.1772(5) 0.072(4) Uani d DP 0.284(5) A 2
O O1W -0.0134(3) 0.8162(4) 0.2322(3) 0.143(4) Uani d P 0.500 . .
H H3 0.29060 0.00340 0.65040 0.1310 Uiso c R 1.000 . .
H H4 0.35820 -0.16220 0.63080 0.1180 Uiso c R 1.000 . .
H H2 0.23350 0.08660 0.57680 0.1160 Uiso c R 1.000 . .
H H6 0.31440 -0.15950 0.46580 0.0910 Uiso c R 1.000 . .
H H7 0.20330 0.08640 0.47890 0.0790 Uiso c R 1.000 . .
H H5 0.36930 -0.24260 0.53910 0.1130 Uiso c R 1.000 . .
H H11 0.22740 0.18550 0.23630 0.0950 Uiso c R 1.000 . .
H H12 0.17760 0.26060 0.15640 0.0900 Uiso c R 1.000 . .
H H14 0.05510 0.03300 0.21440 0.0650 Uiso c R 1.000 . .
H H15 0.10570 -0.05090 0.29270 0.0720 Uiso c R 1.000 . .
H H16 0.09960 0.26170 0.09870 0.0640 Uiso c R 1.000 . .
H H22A 0.12500 -0.28220 0.03050 0.1010 Uiso c R 1.000 . .
H H8 0.26000 -0.06390 0.39970 0.0730 Uiso c R 1.000 . .
H H1N -0.0639(6) 0.136(2) 0.1384(9) 0.0740 Uiso d D 1.000 . .
H H23B 0.02800 -0.35200 -0.02490 0.1530 Uiso c R 1.000 . .
H H23C 0.05220 -0.44200 0.02830 0.1530 Uiso c R 1.000 . .
H H24A -0.07040 -0.07110 0.09310 0.1050 Uiso c R 1.000 A .
H H24B -0.02170 -0.18010 0.10340 0.1050 Uiso c R 1.000 . .
H H24C -0.03150 -0.09900 0.04370 0.1050 Uiso c R 1.000 . .
H H25A -0.08780 0.34060 0.17370 0.1260 Uiso c R 1.000 A .
H H25B -0.05840 0.49020 0.15400 0.1260 Uiso c R 1.000 . .
H H25C -0.04600 0.42040 0.21520 0.1260 Uiso c R 1.000 . .
H H27A 0.11360 0.73670 0.15550 0.1090 Uiso c RP 0.716(5) A 1
H H27B 0.16460 0.65930 0.13240 0.1090 Uiso c RP 0.716(5) A 1
H H28A 0.13050 0.63070 0.24520 0.1680 Uiso c RP 0.716(5) A 1
H H28B 0.18080 0.72120 0.22770 0.1680 Uiso c RP 0.716(5) A 1
H H28C 0.17890 0.53980 0.22280 0.1680 Uiso c RP 0.716(5) A 1
H H22B 0.10370 -0.19640 -0.02540 0.1010 Uiso c R 1.000 . .
H H23A 0.07850 -0.45360 -0.03130 0.1530 Uiso c R 1.000 . .
H H27C 0.09580 0.75920 0.15620 0.0860 Uiso c RP 0.284(5) A 2
H H27D 0.10430 0.67670 0.21690 0.0860 Uiso c RP 0.284(5) A 2
H H28D 0.18840 0.60140 0.19160 0.1680 Uiso c RP 0.284(5) A 2
H H28E 0.18470 0.78280 0.18820 0.1680 Uiso c RP 0.284(5) A 2
H H28F 0.18010 0.68320 0.13180 0.1680 Uiso c RP 0.284(5) A 2
H H1W 0.01850 0.74420 0.22660 0.2150 Uiso d R 1.000 . .

loop_
_atom_type_symbol
_atom_type_description
_atom_type_scat_dispersion_real
_atom_type_scat_dispersion_imag
_atom_type_scat_source
C C 0.0033 0.0016 'International Tables Vol C Tables 4.2.6.8 and 6.1.1.4'
H H 0.0000 0.0000 'International Tables Vol C Tables 4.2.6.8 and 6.1.1.4'
N N 0.0061 0.0033 'International Tables Vol C Tables 4.2.6.8 and 6.1.1.4'
O O 0.0106 0.0060 'International Tables Vol C Tables 4.2.6.8 and 6.1.1.4'

loop_
_geom_angle_atom_site_label_1
_geom_angle_atom_site_label_2
_geom_angle_atom_site_label_3
_geom_angle_site_symmetry_3
_geom_angle
_geom_angle_publ_flag
C9 O2 C10 . 118.53(16) no
C21 O4 C22 . 118.05(16) no
C26 O6 C27A . 123.3(3) no
C26 O6 C27B . 96.1(5) no
H1W O1W H1W 2_555 84.00 no
C18 N1 C19 . 124.16(16) no
C18 N1 H1N . 116.3(12) no
C19 N1 H1N . 117.7(12) no
C2 C1 C6 . 118.4(2) no
C6 C1 C7 . 122.35(19) no
C2 C1 C7 . 119.3(2) no
C1 C2 C3 . 120.2(3) no
C2 C3 C4 . 119.9(3) no
C3 C4 C5 . 119.7(3) no
C4 C5 C6 . 121.0(3) no
C1 C6 C5 . 120.8(2) no
C1 C7 C8 . 127.62(19) no
C7 C8 C9 . 122.47(18) no
O2 C9 C8 . 110.62(16) no
O1 C9 C8 . 126.50(18) no
O1 C9 O2 . 122.88(17) no
O2 C10 C11 . 117.00(17) no
O2 C10 C15 . 121.74(18) no
C11 C10 C15 . 121.16(18) no
C10 C11 C12 . 119.12(19) no
C11 C12 C13 . 121.3(2) no
C12 C13 C16 . 121.50(16) no
C14 C13 C16 . 120.58(15) no
C12 C13 C14 . 117.92(17) no
C13 C14 C15 . 121.38(16) no
C10 C15 C14 . 119.08(17) no
C13 C16 C20 . 110.39(14) no
C17 C16 C20 . 111.40(15) no
C13 C16 C17 . 111.11(13) no
C18 C17 C26 . 120.53(18) no
C16 C17 C26 . 118.71(17) no
C16 C17 C18 . 120.67(16) no
N1 C18 C17 . 119.24(17) no
N1 C18 C25 . 112.71(18) no
C17 C18 C25 . 128.05(17) no
C20 C19 C24 . 128.45(17) no
N1 C19 C24 . 112.67(16) no
N1 C19 C20 . 118.88(16) no
C16 C20 C19 . 120.87(15) no
C16 C20 C21 . 113.91(16) no
C19 C20 C21 . 125.15(17) no
O3 C21 O4 . 121.8(2) no
O3 C21 C20 . 123.6(2) no
O4 C21 C20 . 114.70(17) no
O4 C22 C23 . 106.29(19) no
O5 C26 C17 . 126.6(3) no
O5 C26 O6 . 121.0(2) no
O6 C26 C17 . 112.4(2) no
O6 C27A C28A . 107.5(4) no
O6 C27B C28B . 95.7(8) no
C3 C2 H2 . 120.00 no
C1 C2 H2 . 120.00 no
C2 C3 H3 . 120.00 no
C4 C3 H3 . 120.00 no
C5 C4 H4 . 120.00 no
C3 C4 H4 . 120.00 no
C4 C5 H5 . 120.00 no
C6 C5 H5 . 119.00 no
C5 C6 H6 . 120.00 no
C1 C6 H6 . 120.00 no
C8 C7 H7 . 116.00 no
C1 C7 H7 . 116.00 no
C7 C8 H8 . 119.00 no
C9 C8 H8 . 119.00 no
C12 C11 H11 . 120.00 no
C10 C11 H11 . 120.00 no
C11 C12 H12 . 119.00 no
C13 C12 H12 . 119.00 no
C15 C14 H14 . 119.00 no
C13 C14 H14 . 119.00 no
C10 C15 H15 . 120.00 no
C14 C15 H15 . 120.00 no
C13 C16 H16 . 108.00 no
C17 C16 H16 . 108.00 no
C20 C16 H16 . 108.00 no
O4 C22 H22B . 110.00 no
C23 C22 H22A . 111.00 no
C23 C22 H22B . 111.00 no
H22A C22 H22B . 109.00 no
O4 C22 H22A . 110.00 no
C22 C23 H23A . 109.00 no
C22 C23 H23B . 109.00 no
H23A C23 H23B . 110.00 no
H23A C23 H23C . 109.00 no
H23B C23 H23C . 109.00 no
C22 C23 H23C . 110.00 no
C19 C24 H24B . 109.00 no
C19 C24 H24C . 109.00 no
C19 C24 H24A . 109.00 no
H24A C24 H24C . 109.00 no
H24B C24 H24C . 110.00 no
H24A C24 H24B . 109.00 no
C18 C25 H25B . 109.00 no
C18 C25 H25C . 109.00 no
C18 C25 H25A . 110.00 no
H25A C25 H25C . 110.00 no
H25B C25 H25C . 109.00 no
H25A C25 H25B . 109.00 no
O6 C27A H27B . 110.00 no
C28A C27A H27A . 110.00 no
C28A C27A H27B . 110.00 no
H27A C27A H27B . 108.00 no
O6 C27A H27A . 110.00 no
O6 C27B H27D . 113.00 no
C28B C27B H27C . 113.00 no
H27C C27B H27D . 110.00 no
O6 C27B H27C . 113.00 no
C28B C27B H27D . 113.00 no
H28A C28A H28C . 109.00 no
H28B C28A H28C . 109.00 no
C27A C28A H28A . 109.00 no
C27A C28A H28B . 110.00 no
H28A C28A H28B . 109.00 no
C27A C28A H28C . 110.00 no
C27B C28B H28E . 110.00 no
C27B C28B H28F . 110.00 no
C27B C28B H28D . 109.00 no
H28D C28B H28F . 109.00 no
H28E C28B H28F . 109.00 no
H28D C28B H28E . 109.00 no

loop_
_geom_bond_atom_site_label_1
_geom_bond_atom_site_label_2
_geom_bond_site_symmetry_2
_geom_bond_distance
_geom_bond_publ_flag
O1 C9 . 1.193(3) no
O2 C9 . 1.348(2) no
O2 C10 . 1.413(2) no
O3 C21 . 1.198(3) no
O4 C21 . 1.332(3) no
O4 C22 . 1.443(3) no
O5 C26 . 1.196(3) no
O6 C26 . 1.343(3) no
O6 C27A . 1.433(5) no
O6 C27B . 1.637(11) no
O1W H1W . 1.0400 no
O1W H1W 2_555 1.1500 no
N1 C19 . 1.376(2) no
N1 C18 . 1.372(2) no
N1 H1N . 0.867(15) no
C1 C2 . 1.374(3) no
C1 C7 . 1.466(3) no
C1 C6 . 1.377(3) no
C2 C3 . 1.390(4) no
C3 C4 . 1.365(5) no
C4 C5 . 1.349(4) no
C5 C6 . 1.363(4) no
C7 C8 . 1.300(3) no
C8 C9 . 1.457(3) no
C10 C15 . 1.358(3) no
C10 C11 . 1.362(3) no
C11 C12 . 1.377(3) no
C12 C13 . 1.377(3) no
C13 C16 . 1.526(2) no
C13 C14 . 1.370(2) no
C14 C15 . 1.382(2) no
C16 C17 . 1.511(2) no
C16 C20 . 1.516(2) no
C17 C26 . 1.451(3) no
C17 C18 . 1.348(3) no
C18 C25 . 1.494(3) no
C19 C24 . 1.498(3) no
C19 C20 . 1.349(3) no
C20 C21 . 1.459(3) no
C22 C23 . 1.486(4) no
C27A C28A . 1.491(7) no
C27B C28B . 1.479(18) no
C2 H2 . 0.9300 no
C3 H3 . 0.9300 no
C4 H4 . 0.9300 no
C5 H5 . 0.9300 no
C6 H6 . 0.9300 no
C7 H7 . 0.9300 no
C8 H8 . 0.9300 no
C11 H11 . 0.9300 no
C12 H12 . 0.9300 no
C14 H14 . 0.9300 no
C15 H15 . 0.9300 no
C16 H16 . 0.9800 no
C22 H22B . 0.9700 no
C22 H22A . 0.9700 no
C23 H23A . 0.9600 no
C23 H23B . 0.9600 no
C23 H23C . 0.9600 no
C24 H24A . 0.9600 no
C24 H24C . 0.9600 no
C24 H24B . 0.9600 no
C25 H25B . 0.9600 no
C25 H25C . 0.9600 no
C25 H25A . 0.9600 no
C27A H27A . 0.9700 no
C27A H27B . 0.9700 no
C27B H27C . 0.9700 no
C27B H27D . 0.9700 no
C28A H28A . 0.9600 no
C28A H28B . 0.9600 no
C28A H28C . 0.9600 no
C28B H28F . 0.9600 no
C28B H28D . 0.9600 no
C28B H28E . 0.9600 no

loop_
_geom_hbond_atom_site_label_D
_geom_hbond_atom_site_label_H
_geom_hbond_atom_site_label_A
_geom_hbond_site_symmetry_A
_geom_hbond_distance_DH
_geom_hbond_distance_HA
_geom_hbond_distance_DA
_geom_hbond_angle_DHA
_geom_hbond_publ_flag
N1 H1N O1 2_555 0.867(15) 2.308(16) 3.148(2) 163.4(18) yes
O1W H1W O5 . 1.04 1.81 2.615(6) 132 yes
C14 H14 O1W 2_545 0.93 2.50 3.140(6) 126 yes

loop_
_geom_torsion_atom_site_label_1
_geom_torsion_atom_site_label_2
_geom_torsion_atom_site_label_3
_geom_torsion_atom_site_label_4
_geom_torsion
_geom_torsion_publ_flag
C10 O2 C9 O1 3.9(3) no
C10 O2 C9 C8 -176.27(18) no
C9 O2 C10 C11 119.8(2) no
C9 O2 C10 C15 -63.7(3) no
C22 O4 C21 O3 -0.8(3) no
C22 O4 C21 C20 179.46(16) no
C21 O4 C22 C23 -179.81(18) no
C27A O6 C26 O5 6.0(4) no
C27A O6 C26 C17 -175.4(3) no
C26 O6 C27A C28A 89.2(4) no
C19 N1 C18 C17 -10.2(3) no
C19 N1 C18 C25 169.52(18) no
C18 N1 C19 C20 11.1(3) no
C18 N1 C19 C24 -169.25(17) no
C6 C1 C2 C3 0.6(4) no
C7 C1 C2 C3 178.7(3) no
C2 C1 C6 C5 -0.1(4) no
C7 C1 C6 C5 -178.1(2) no
C2 C1 C7 C8 178.2(3) no
C6 C1 C7 C8 -3.8(4) no
C1 C2 C3 C4 -0.7(5) no
C2 C3 C4 C5 0.3(5) no
C3 C4 C5 C6 0.3(5) no
C4 C5 C6 C1 -0.4(4) no
C1 C7 C8 C9 177.9(2) no
C7 C8 C9 O1 -3.8(4) no
C7 C8 C9 O2 176.4(2) no
O2 C10 C11 C12 176.5(2) no
C15 C10 C11 C12 0.1(4) no
O2 C10 C15 C14 -177.68(18) no
C11 C10 C15 C14 -1.4(3) no
C10 C11 C12 C13 1.8(4) no
C11 C12 C13 C14 -2.1(3) no
C11 C12 C13 C16 177.6(2) no
C12 C13 C14 C15 0.7(3) no
C16 C13 C14 C15 -178.96(16) no
C12 C13 C16 C17 -107.2(2) no
C12 C13 C16 C20 128.71(19) no
C14 C13 C16 C17 72.5(2) no
C14 C13 C16 C20 -51.6(2) no
C13 C14 C15 C10 1.0(3) no
C13 C16 C17 C18 -101.32(19) no
C13 C16 C17 C26 75.0(2) no
C20 C16 C17 C18 22.2(2) no
C20 C16 C17 C26 -161.42(16) no
C13 C16 C20 C19 102.65(18) no
C13 C16 C20 C21 -74.51(18) no
C17 C16 C20 C19 -21.3(2) no
C17 C16 C20 C21 161.55(15) no
C16 C17 C18 N1 -8.0(3) no
C16 C17 C18 C25 172.33(19) no
C26 C17 C18 N1 175.67(17) no
C26 C17 C18 C25 -4.0(3) no
C16 C17 C26 O5 -177.1(2) no
C16 C17 C26 O6 4.4(3) no
C18 C17 C26 O5 -0.7(3) no
C18 C17 C26 O6 -179.25(18) no
N1 C19 C20 C16 6.2(2) no
N1 C19 C20 C21 -177.00(17) no
C24 C19 C20 C16 -173.42(17) no
C24 C19 C20 C21 3.4(3) no
C16 C20 C21 O3 -9.3(3) no
C16 C20 C21 O4 170.37(15) no
C19 C20 C21 O3 173.65(19) no
C19 C20 C21 O4 -6.7(3) no
